data_7018112
loop_
_publ_author_name
'Chen, Chia-Hsiang'
'Chen, Chi-Shian'
'Dai, Huei-Fang'
'Yeh, Wen-Yann'

_publ_section_title
;
 Synthesis of the phosphino-fullerene PPh(2)(o-C(6)H(4))(CH(2)NMeCH)C(60)
 and its function as an \h(1)-P or \h(3)-P,C(2) ligand.
;
_journal_issue 10
_journal_name_full 'Dalton transactions (Cambridge, England : 2003)'
_journal_page_first 3030
_journal_page_last 3037
_journal_paper_doi 10.1039/c1dt11769f
_journal_volume 41
_journal_year 2012
_chemical_formula_moiety 'C85 H20 N O4 P W, 0.5(C S2)'
_chemical_formula_sum 'C85.5 H20 N O4 P S W'
_chemical_formula_weight 1371.90
_chemical_name_systematic
;
?
;
_space_group_IT_number 2
_symmetry_cell_setting triclinic
_symmetry_space_group_name_Hall '-P 1'
_symmetry_space_group_name_H-M 'P -1'
_atom_sites_solution_hydrogens geom
_atom_sites_solution_primary direct
_atom_sites_solution_secondary difmap
_audit_creation_method SHELXL-97
_cell_angle_alpha 62.545(2)
_cell_angle_beta 76.825(2)
_cell_angle_gamma 89.449(2)
_cell_formula_units_Z 2
_cell_length_a 10.0412(13)
_cell_length_b 16.747(2)
_cell_length_c 17.295(2)
_cell_measurement_reflns_used 20007
_cell_measurement_temperature 200(2)
_cell_measurement_theta_max 25.04
_cell_measurement_theta_min 2.20
_cell_volume 2497.5(5)
_computing_molecular_graphics 'Ortep-3 for Windows (Farrugia, 1997)'
_computing_publication_material 'WinGX publication routines (Farrugia, 1999)'
_computing_structure_refinement 'SHELXL-97 (Sheldrick, 1997)'
_computing_structure_solution 'SIR92 (Giacovazzo et al, 1993)'
_diffrn_ambient_temperature 200(2)
_diffrn_measured_fraction_theta_full 0.994
_diffrn_measured_fraction_theta_max 0.994
_diffrn_radiation_monochromator graphite
_diffrn_radiation_source 'fine-focus sealed tube'
_diffrn_radiation_type MoK\a
_diffrn_radiation_wavelength 0.71073
_diffrn_reflns_av_R_equivalents 0.1244
_diffrn_reflns_av_sigmaI/netI 0.1665
_diffrn_reflns_limit_h_max 11
_diffrn_reflns_limit_h_min -11
_diffrn_reflns_limit_k_max 19
_diffrn_reflns_limit_k_min -19
_diffrn_reflns_limit_l_max 20
_diffrn_reflns_limit_l_min -20
_diffrn_reflns_number 20007
_diffrn_reflns_theta_full 25.04
_diffrn_reflns_theta_max 25.04
_diffrn_reflns_theta_min 2.20
_exptl_absorpt_coefficient_mu 2.457
_exptl_absorpt_correction_T_max 0.952
_exptl_absorpt_correction_T_min 0.745
_exptl_absorpt_correction_type multi-scan
_exptl_absorpt_process_details 'SADABS, 2003 '
_exptl_crystal_colour black
_exptl_crystal_density_diffrn 1.824
_exptl_crystal_density_method 'not measured'
_exptl_crystal_description prism
_exptl_crystal_F_000 1354
_exptl_crystal_size_max 0.12
_exptl_crystal_size_mid 0.1
_exptl_crystal_size_min 0.02
_refine_diff_density_max 1.605
_refine_diff_density_min -1.992
_refine_diff_density_rms 0.154
_refine_ls_extinction_method none
_refine_ls_goodness_of_fit_ref 0.847
_refine_ls_hydrogen_treatment constr
_refine_ls_matrix_type full
_refine_ls_number_parameters 832
_refine_ls_number_reflns 8757
_refine_ls_number_restraints 0
_refine_ls_restrained_S_all 0.847
_refine_ls_R_factor_all 0.0838
_refine_ls_R_factor_gt 0.0504
_refine_ls_shift/su_max 0.000
_refine_ls_shift/su_mean 0.000
_refine_ls_structure_factor_coef Fsqd
_refine_ls_weighting_details 'calc w=1/[\s^2^(Fo^2^)+(0.0000P)^2^+0.0000P] where P=(Fo^2^+2Fc^2^)/3'
_refine_ls_weighting_scheme calc
_refine_ls_wR_factor_gt 0.0903
_refine_ls_wR_factor_ref 0.0991
_reflns_number_gt 6042
_reflns_number_total 8757
_reflns_threshold_expression >2sigma(I)
_cod_data_source_file c1dt11769f.txt
_cod_data_source_block a10556
_cod_depositor_comments
;

2018-05-23
Z value and formula fixed to values more according to usual
chemical conventions.                 miguel
;
_cod_original_formula_sum 'C171 H40 N2 O8 P2 S2 W2'
_cod_original_formula_weight 2743.81
_cod_original_formula_moiety '2(C85 H20 N O4 P W), C S2'
_cod_original_formula_units_Z 1
_cod_database_code 7018112

loop_
_symmetry_equiv_pos_as_xyz
'x, y, z'
'-x, -y, -z'

loop_
_atom_site_label
_atom_site_type_symbol
_atom_site_fract_x
_atom_site_fract_y
_atom_site_fract_z
_atom_site_U_iso_or_equiv
_atom_site_adp_type
_atom_site_occupancy
_atom_site_symmetry_multiplicity
_atom_site_calc_flag
_atom_site_refinement_flags
C1 C 0.7529(8) 0.0254(6) 0.4266(5) 0.0240(14) Uani 1 1 d .
C2 C 0.9919(8) 0.1366(5) 0.3653(5) 0.0240(14) Uani 1 1 d .
C3 C 0.8596(7) 0.1100(5) 0.2523(5) 0.0190(13) Uani 1 1 d .
C4 C 0.6099(8) 0.1667(5) 0.3225(5) 0.0190(13) Uani 1 1 d .
C5 C 1.0525(7) 0.3038(5) 0.1343(5) 0.0225(18) Uani 1 1 d .
C6 C 1.1640(8) 0.2847(6) 0.1724(5) 0.029(2) Uani 1 1 d .
H6 H 1.1561 0.2827 0.2291 0.035 Uiso 1 1 calc R
C7 C 1.2864(8) 0.2688(6) 0.1288(6) 0.041(2) Uani 1 1 d .
H7 H 1.3621 0.2563 0.1555 0.049 Uiso 1 1 calc R
C8 C 1.2990(8) 0.2707(6) 0.0476(6) 0.043(3) Uani 1 1 d .
H8 H 1.3817 0.2566 0.0194 0.052 Uiso 1 1 calc R
C9 C 1.1921(9) 0.2931(7) 0.0070(6) 0.048(3) Uani 1 1 d .
H9 H 1.2024 0.2970 -0.0507 0.058 Uiso 1 1 calc R
C10 C 1.0688(8) 0.3101(6) 0.0497(5) 0.036(2) Uani 1 1 d .
H10 H 0.9954 0.3260 0.0209 0.043 Uiso 1 1 calc R
C11 C 0.7770(7) 0.3412(5) 0.1190(5) 0.0185(17) Uani 1 1 d .
C12 C 0.7230(8) 0.2766(6) 0.1024(5) 0.031(2) Uani 1 1 d .
H12 H 0.7364 0.2148 0.1354 0.037 Uiso 1 1 calc R
C13 C 0.6493(8) 0.3024(7) 0.0374(5) 0.035(2) Uani 1 1 d .
H13 H 0.6141 0.2577 0.0258 0.042 Uiso 1 1 calc R
C14 C 0.6263(8) 0.3900(7) -0.0101(5) 0.039(2) Uani 1 1 d .
H14 H 0.5757 0.4067 -0.0545 0.047 Uiso 1 1 calc R
C15 C 0.6773(8) 0.4525(6) 0.0075(5) 0.032(2) Uani 1 1 d .
H15 H 0.6586 0.5134 -0.0239 0.039 Uiso 1 1 calc R
C16 C 0.7556(8) 0.4318(6) 0.0691(5) 0.028(2) Uani 1 1 d .
H16 H 0.7940 0.4779 0.0775 0.033 Uiso 1 1 calc R
C17 C 0.9021(8) 0.4120(5) 0.2086(4) 0.0194(17) Uani 1 1 d .
C18 C 1.0239(8) 0.4710(5) 0.1662(5) 0.026(2) Uani 1 1 d .
H18 H 1.1034 0.4539 0.1381 0.032 Uiso 1 1 calc R
C19 C 1.0290(9) 0.5546(6) 0.1648(5) 0.037(2) Uani 1 1 d .
H19 H 1.1120 0.5945 0.1347 0.044 Uiso 1 1 calc R
C20 C 0.9161(8) 0.5809(5) 0.2063(5) 0.030(2) Uani 1 1 d .
H20 H 0.9198 0.6386 0.2041 0.036 Uiso 1 1 calc R
C21 C 0.7949(8) 0.5196(5) 0.2523(5) 0.0255(19) Uani 1 1 d .
H21 H 0.7164 0.5356 0.2825 0.031 Uiso 1 1 calc R
C22 C 0.7901(7) 0.4366(5) 0.2536(5) 0.0214(18) Uani 1 1 d .
C23 C 0.6621(7) 0.3686(5) 0.3121(4) 0.0199(18) Uani 1 1 d .
H23 H 0.6576 0.3246 0.2884 0.024 Uiso 1 1 calc R
C24 C 0.4912(8) 0.4468(6) 0.2308(5) 0.029(2) Uani 1 1 d .
H24A H 0.4024 0.4708 0.2381 0.043 Uiso 1 1 calc R
H24B H 0.4840 0.4009 0.2113 0.043 Uiso 1 1 calc R
H24C H 0.5618 0.4962 0.1854 0.043 Uiso 1 1 calc R
C25 C 0.4362(7) 0.3257(5) 0.3863(5) 0.0227(19) Uani 1 1 d .
H25A H 0.4246 0.2823 0.3636 0.027 Uiso 1 1 calc R
H25B H 0.3449 0.3428 0.4059 0.027 Uiso 1 1 calc R
C26 C 0.5097(7) 0.2849(5) 0.4647(4) 0.0129(16) Uani 1 1 d .
C27 C 0.6709(7) 0.3134(5) 0.4138(5) 0.0194(18) Uani 1 1 d .
C28 C 0.7639(7) 0.2359(5) 0.4306(4) 0.0150(16) Uani 1 1 d .
C29 C 0.7088(7) 0.1446(5) 0.4874(4) 0.0140(16) Uani 1 1 d .
C30 C 0.7822(7) 0.0843(5) 0.5528(5) 0.0194(18) Uani 1 1 d .
C31 C 0.6842(7) 0.0172(5) 0.6318(5) 0.0185(17) Uani 1 1 d .
C32 C 0.5477(7) 0.0406(5) 0.6237(5) 0.0175(17) Uani 1 1 d .
C33 C 0.5606(7) 0.1206(5) 0.5383(4) 0.0164(17) Uani 1 1 d .
C34 C 0.4721(7) 0.1853(5) 0.5297(4) 0.0173(17) Uani 1 1 d .
C35 C 0.3700(7) 0.1720(5) 0.6104(5) 0.0195(18) Uani 1 1 d .
C36 C 0.3524(7) 0.0945(5) 0.6915(5) 0.0202(18) Uani 1 1 d .
C37 C 0.4445(7) 0.0273(5) 0.6986(5) 0.0241(19) Uani 1 1 d .
C38 C 0.4752(8) -0.0101(5) 0.7867(5) 0.0217(18) Uani 1 1 d .
C39 C 0.6049(8) -0.0334(5) 0.7957(5) 0.0231(18) Uani 1 1 d .
C40 C 0.7141(8) -0.0209(5) 0.7168(5) 0.0219(18) Uani 1 1 d .
C41 C 0.8419(8) 0.0083(5) 0.7243(5) 0.0206(18) Uani 1 1 d .
C42 C 0.9374(7) 0.0727(6) 0.6472(5) 0.0227(19) Uani 1 1 d .
C43 C 0.9055(7) 0.1090(5) 0.5601(4) 0.0143(17) Uani 1 1 d .
C44 C 0.9607(7) 0.2043(5) 0.5077(5) 0.0191(18) Uani 1 1 d .
C45 C 0.8862(7) 0.2640(5) 0.4524(4) 0.0142(16) Uani 1 1 d .
C46 C 0.8734(7) 0.3504(5) 0.4508(4) 0.0188(18) Uani 1 1 d .
C47 C 0.7394(7) 0.3743(5) 0.4411(4) 0.0153(16) Uani 1 1 d .
C48 C 0.6707(8) 0.4195(5) 0.4848(5) 0.0198(18) Uani 1 1 d .
C49 C 0.5217(8) 0.3936(5) 0.5296(5) 0.0215(18) Uani 1 1 d .
C50 C 0.4545(7) 0.3255(5) 0.5270(5) 0.0165(17) Uani 1 1 d .
C51 C 0.3581(7) 0.2599(5) 0.6065(5) 0.0201(18) Uani 1 1 d .
C52 C 0.3296(7) 0.2659(5) 0.6878(5) 0.0215(18) Uani 1 1 d .
C53 C 0.3137(7) 0.1873(6) 0.7705(5) 0.0223(19) Uani 1 1 d .
C54 C 0.3260(7) 0.1023(5) 0.7745(5) 0.0226(19) Uani 1 1 d .
C55 C 0.4024(7) 0.0375(5) 0.8321(5) 0.0221(18) Uani 1 1 d .
C56 C 0.4656(7) 0.0576(5) 0.8870(4) 0.0212(18) Uani 1 1 d .
C57 C 0.6011(8) 0.0365(5) 0.8948(5) 0.0237(19) Uani 1 1 d .
C58 C 0.6702(8) -0.0101(5) 0.8516(5) 0.0244(19) Uani 1 1 d .
C59 C 0.8162(8) 0.0159(5) 0.8073(5) 0.0250(19) Uani 1 1 d .
C60 C 0.8840(8) 0.0849(6) 0.8096(5) 0.026(2) Uani 1 1 d .
C61 C 0.9848(7) 0.1522(6) 0.7291(5) 0.027(2) Uani 1 1 d .
C62 C 1.0101(7) 0.1457(6) 0.6485(5) 0.0222(19) Uani 1 1 d .
C63 C 1.0247(7) 0.2265(6) 0.5644(5) 0.0216(19) Uani 1 1 d .
C64 C 1.0148(7) 0.3100(6) 0.5607(5) 0.026(2) Uani 1 1 d .
C65 C 0.9380(7) 0.3732(5) 0.5038(5) 0.0190(18) Uani 1 1 d .
C66 C 0.8642(8) 0.4216(5) 0.5488(5) 0.0204(18) Uani 1 1 d .
C67 C 0.7347(8) 0.4433(5) 0.5395(5) 0.0221(18) Uani 1 1 d .
C68 C 0.6266(8) 0.4316(5) 0.6180(5) 0.0219(18) Uani 1 1 d .
C69 C 0.4972(8) 0.4015(5) 0.6118(5) 0.0209(18) Uani 1 1 d .
C70 C 0.4010(7) 0.3384(5) 0.6886(5) 0.0196(18) Uani 1 1 d .
C71 C 0.4322(8) 0.3034(6) 0.7763(5) 0.026(2) Uani 1 1 d .
C72 C 0.3797(8) 0.2091(6) 0.8278(5) 0.0243(19) Uani 1 1 d .
C73 C 0.4534(8) 0.1470(5) 0.8830(4) 0.0226(19) Uani 1 1 d .
C74 C 0.5823(8) 0.1769(6) 0.8891(5) 0.028(2) Uani 1 1 d .
C75 C 0.6722(8) 0.1079(6) 0.8977(5) 0.0246(19) Uani 1 1 d .
C76 C 0.8132(9) 0.1328(6) 0.8549(5) 0.028(2) Uani 1 1 d .
C77 C 0.8675(8) 0.2272(6) 0.8036(5) 0.025(2) Uani 1 1 d .
C78 C 0.9751(7) 0.2401(6) 0.7251(5) 0.0245(19) Uani 1 1 d .
C79 C 0.9875(7) 0.3173(6) 0.6439(5) 0.028(2) Uani 1 1 d .
C80 C 0.8972(8) 0.3863(5) 0.6363(5) 0.026(2) Uani 1 1 d .
C81 C 0.7950(8) 0.3748(5) 0.7107(5) 0.026(2) Uani 1 1 d .
C82 C 0.7791(8) 0.2932(6) 0.7962(5) 0.0241(19) Uani 1 1 d .
C83 C 0.6323(8) 0.2681(6) 0.8408(5) 0.027(2) Uani 1 1 d .
C84 C 0.5561(8) 0.3330(6) 0.7820(5) 0.027(2) Uani 1 1 d .
C85 C 0.6578(8) 0.3996(5) 0.7010(5) 0.0223(19) Uani 1 1 d .
C86 C 1.0000 1.0000 0.0000 0.079(6) Uani 1 2 d S
N1 N 0.5299(6) 0.4052(4) 0.3180(4) 0.0226(16) Uani 1 1 d .
O1 O 0.7319(6) -0.0535(4) 0.4750(4) 0.0364(15) Uani 1 1 d .
O2 O 1.0973(6) 0.1222(4) 0.3798(4) 0.0356(15) Uani 1 1 d .
O3 O 0.8904(5) 0.0809(4) 0.2042(3) 0.0341(14) Uani 1 1 d .
O4 O 0.5027(5) 0.1686(4) 0.3069(4) 0.0349(15) Uani 1 1 d .
P1 P 0.8846(2) 0.30749(14) 0.20085(13) 0.0195(5) Uani 1 1 d .
W1 W 0.80018(3) 0.15539(2) 0.34304(2) 0.01749(10) Uani 1 1 d .
S1 S 0.9525(4) 0.9083(3) 0.0100(2) 0.1108(15) Uani 1 1 d .

loop_
_atom_site_aniso_label
_atom_site_aniso_U_11
_atom_site_aniso_U_22
_atom_site_aniso_U_33
_atom_site_aniso_U_23
_atom_site_aniso_U_13
_atom_site_aniso_U_12
C1 0.030(3) 0.030(4) 0.031(4) -0.026(3) -0.016(3) 0.010(3)
C2 0.030(3) 0.030(4) 0.031(4) -0.026(3) -0.016(3) 0.010(3)
C3 0.023(3) 0.009(3) 0.023(3) -0.010(3) 0.004(3) -0.008(2)
C4 0.023(3) 0.009(3) 0.023(3) -0.010(3) 0.004(3) -0.008(2)
C5 0.026(5) 0.014(5) 0.017(4) -0.001(4) -0.001(4) -0.006(4)
C6 0.018(4) 0.040(6) 0.026(5) -0.014(5) -0.002(4) 0.001(4)
C7 0.023(5) 0.050(7) 0.040(6) -0.011(5) -0.012(4) 0.005(5)
C8 0.016(5) 0.063(7) 0.052(6) -0.033(6) 0.003(4) 0.005(5)
C9 0.032(6) 0.080(8) 0.026(5) -0.025(6) 0.006(4) 0.004(5)
C10 0.026(5) 0.060(7) 0.027(5) -0.025(5) -0.005(4) 0.010(5)
C11 0.018(4) 0.022(5) 0.013(4) -0.010(4) 0.005(3) -0.005(4)
C12 0.034(5) 0.029(6) 0.027(5) -0.013(5) -0.008(4) 0.005(4)
C13 0.032(5) 0.050(7) 0.029(5) -0.024(5) -0.009(4) -0.005(5)
C14 0.034(5) 0.057(7) 0.016(5) -0.007(5) -0.009(4) 0.007(5)
C15 0.030(5) 0.034(6) 0.020(5) -0.004(5) 0.000(4) 0.008(4)
C16 0.036(5) 0.028(5) 0.016(4) -0.007(4) -0.008(4) 0.005(4)
C17 0.029(5) 0.013(5) 0.014(4) -0.008(4) 0.002(3) 0.004(4)
C18 0.025(5) 0.030(5) 0.030(5) -0.021(5) -0.001(4) -0.003(4)
C19 0.039(6) 0.037(6) 0.027(5) -0.012(5) -0.001(4) -0.013(5)
C20 0.049(6) 0.017(5) 0.023(5) -0.009(4) -0.009(4) 0.002(4)
C21 0.029(5) 0.021(5) 0.029(5) -0.014(4) -0.008(4) 0.004(4)
C22 0.026(5) 0.024(5) 0.017(4) -0.010(4) -0.009(4) 0.001(4)
C23 0.021(4) 0.028(5) 0.017(4) -0.013(4) -0.010(3) 0.010(4)
C24 0.030(5) 0.035(6) 0.020(5) -0.010(4) -0.013(4) 0.017(4)
C25 0.019(4) 0.033(5) 0.020(5) -0.014(4) -0.008(4) 0.001(4)
C26 0.011(4) 0.011(4) 0.016(4) -0.006(4) -0.001(3) -0.001(3)
C27 0.025(4) 0.019(5) 0.015(4) -0.008(4) -0.008(3) 0.006(4)
C28 0.021(4) 0.010(4) 0.011(4) -0.005(4) 0.001(3) -0.002(3)
C29 0.010(4) 0.025(5) 0.006(4) -0.008(4) -0.001(3) 0.002(3)
C30 0.023(4) 0.019(5) 0.023(5) -0.016(4) -0.005(4) 0.008(4)
C31 0.029(5) 0.010(4) 0.017(4) -0.007(4) -0.002(4) -0.001(4)
C32 0.019(4) 0.013(4) 0.023(5) -0.010(4) -0.008(4) 0.002(3)
C33 0.021(4) 0.015(5) 0.012(4) -0.005(4) -0.004(3) -0.005(3)
C34 0.017(4) 0.024(5) 0.015(4) -0.011(4) -0.008(3) 0.003(4)
C35 0.011(4) 0.031(5) 0.018(4) -0.013(4) -0.002(3) 0.003(4)
C36 0.013(4) 0.023(5) 0.020(5) -0.009(4) 0.004(3) -0.003(4)
C37 0.020(4) 0.025(5) 0.020(5) -0.008(4) 0.002(4) -0.006(4)
C38 0.027(5) 0.013(5) 0.024(5) -0.009(4) -0.003(4) -0.004(4)
C39 0.031(5) 0.012(5) 0.015(4) -0.002(4) 0.004(4) -0.001(4)
C40 0.029(5) 0.012(5) 0.021(5) -0.004(4) -0.008(4) 0.005(4)
C41 0.023(4) 0.020(5) 0.020(5) -0.008(4) -0.011(4) 0.012(4)
C42 0.018(4) 0.029(5) 0.026(5) -0.014(4) -0.012(4) 0.019(4)
C43 0.011(4) 0.018(5) 0.011(4) -0.005(4) -0.001(3) 0.007(3)
C44 0.009(4) 0.032(5) 0.020(4) -0.017(4) 0.002(3) 0.000(4)
C45 0.015(4) 0.017(5) 0.007(4) -0.004(4) 0.002(3) -0.005(3)
C46 0.019(4) 0.017(5) 0.009(4) -0.003(4) 0.009(3) -0.013(3)
C47 0.022(4) 0.007(4) 0.004(4) 0.004(3) 0.003(3) 0.000(3)
C48 0.037(5) 0.005(4) 0.013(4) 0.000(4) -0.007(4) 0.005(4)
C49 0.026(5) 0.020(5) 0.016(4) -0.007(4) -0.004(4) 0.012(4)
C50 0.024(4) 0.016(5) 0.014(4) -0.009(4) -0.012(3) 0.009(4)
C51 0.008(4) 0.030(5) 0.021(4) -0.010(4) -0.006(3) 0.003(4)
C52 0.013(4) 0.030(5) 0.021(5) -0.013(4) -0.003(3) 0.005(4)
C53 0.012(4) 0.032(5) 0.015(4) -0.008(4) 0.005(3) -0.001(4)
C54 0.019(4) 0.023(5) 0.012(4) -0.002(4) 0.008(3) -0.006(4)
C55 0.020(4) 0.015(5) 0.017(4) 0.000(4) 0.006(4) -0.002(4)
C56 0.025(4) 0.019(5) 0.009(4) -0.001(4) 0.003(3) -0.004(4)
C57 0.030(5) 0.023(5) 0.009(4) -0.001(4) -0.002(4) 0.003(4)
C58 0.034(5) 0.013(5) 0.016(4) 0.001(4) -0.005(4) 0.001(4)
C59 0.037(5) 0.022(5) 0.011(4) -0.002(4) -0.010(4) 0.009(4)
C60 0.029(5) 0.030(5) 0.015(4) -0.004(4) -0.013(4) 0.005(4)
C61 0.017(4) 0.042(6) 0.032(5) -0.018(5) -0.022(4) 0.010(4)
C62 0.016(4) 0.033(5) 0.019(4) -0.011(4) -0.009(3) 0.006(4)
C63 0.007(4) 0.036(6) 0.024(5) -0.016(4) -0.005(3) 0.002(4)
C64 0.018(4) 0.036(6) 0.024(5) -0.017(5) 0.000(4) -0.008(4)
C65 0.008(4) 0.019(5) 0.023(5) -0.005(4) -0.001(3) -0.005(3)
C66 0.033(5) 0.006(4) 0.018(4) -0.003(4) -0.003(4) -0.007(4)
C67 0.031(5) 0.011(5) 0.021(5) -0.005(4) -0.003(4) 0.001(4)
C68 0.028(5) 0.018(5) 0.018(4) -0.010(4) 0.001(4) 0.003(4)
C69 0.036(5) 0.014(5) 0.022(5) -0.013(4) -0.013(4) 0.014(4)
C70 0.021(4) 0.022(5) 0.012(4) -0.005(4) -0.004(3) 0.012(4)
C71 0.036(5) 0.029(5) 0.020(5) -0.019(4) -0.004(4) 0.014(4)
C72 0.025(5) 0.027(5) 0.014(4) -0.010(4) 0.008(4) -0.002(4)
C73 0.026(5) 0.030(5) 0.009(4) -0.007(4) -0.003(4) 0.004(4)
C74 0.039(5) 0.037(6) 0.011(4) -0.013(4) -0.008(4) 0.015(4)
C75 0.035(5) 0.031(5) 0.014(4) -0.013(4) -0.012(4) 0.009(4)
C76 0.042(5) 0.033(6) 0.022(5) -0.019(5) -0.020(4) 0.017(5)
C77 0.030(5) 0.032(6) 0.025(5) -0.018(5) -0.017(4) 0.003(4)
C78 0.017(4) 0.035(6) 0.024(5) -0.014(5) -0.009(4) 0.003(4)
C79 0.013(4) 0.049(6) 0.032(5) -0.024(5) -0.010(4) -0.001(4)
C80 0.030(5) 0.023(5) 0.032(5) -0.020(4) -0.006(4) -0.009(4)
C81 0.033(5) 0.027(5) 0.022(5) -0.016(4) -0.004(4) -0.007(4)
C82 0.029(5) 0.029(5) 0.022(5) -0.016(4) -0.012(4) 0.009(4)
C83 0.041(5) 0.026(5) 0.026(5) -0.021(5) -0.009(4) 0.005(4)
C84 0.033(5) 0.038(6) 0.032(5) -0.032(5) -0.011(4) 0.014(4)
C85 0.031(5) 0.019(5) 0.027(5) -0.018(4) -0.009(4) 0.007(4)
C86 0.044(10) 0.121(18) 0.044(10) -0.008(11) -0.027(8) -0.015(10)
N1 0.031(4) 0.025(4) 0.011(4) -0.008(3) -0.005(3) 0.007(3)
O1 0.051(4) 0.023(4) 0.035(4) -0.010(3) -0.021(3) -0.001(3)
O2 0.033(4) 0.046(4) 0.043(4) -0.031(4) -0.015(3) 0.013(3)
O3 0.041(4) 0.035(4) 0.035(4) -0.026(3) -0.004(3) 0.003(3)
O4 0.029(3) 0.031(4) 0.056(4) -0.028(3) -0.015(3) 0.004(3)
P1 0.0211(11) 0.0207(13) 0.0179(11) -0.0109(10) -0.0033(9) 0.0018(9)
W1 0.02017(17) 0.01756(19) 0.01693(18) -0.01003(15) -0.00447(13) 0.00258(13)
S1 0.111(3) 0.142(4) 0.062(2) -0.022(3) -0.049(2) -0.007(3)

loop_
_atom_type_symbol
_atom_type_description
_atom_type_scat_dispersion_real
_atom_type_scat_dispersion_imag
_atom_type_scat_source
C C 0.0033 0.0016 'International Tables Vol C Tables 4.2.6.8 and 6.1.1.4'
H H 0.0000 0.0000 'International Tables Vol C Tables 4.2.6.8 and 6.1.1.4'
N N 0.0061 0.0033 'International Tables Vol C Tables 4.2.6.8 and 6.1.1.4'
O O 0.0106 0.0060 'International Tables Vol C Tables 4.2.6.8 and 6.1.1.4'
P P 0.1023 0.0942 'International Tables Vol C Tables 4.2.6.8 and 6.1.1.4'
W W -0.8490 6.8722 'International Tables Vol C Tables 4.2.6.8 and 6.1.1.4'
S S 0.1246 0.1234 'International Tables Vol C Tables 4.2.6.8 and 6.1.1.4'

loop_
_geom_angle_atom_site_label_1
_geom_angle_atom_site_label_2
_geom_angle_atom_site_label_3
_geom_angle
_geom_angle_site_symmetry_3
O1 C1 W1 176.2(7) .
O2 C2 W1 177.1(7) .
O3 C3 W1 177.0(6) .
O4 C4 W1 174.1(6) .
C6 C5 C10 118.4(7) .
C6 C5 P1 119.6(5) .
C10 C5 P1 121.7(6) .
C7 C6 C5 120.7(7) .
C7 C6 H6 119.6 .
C5 C6 H6 119.6 .
C8 C7 C6 120.3(8) .
C8 C7 H7 119.8 .
C6 C7 H7 119.8 .
C7 C8 C9 119.9(8) .
C7 C8 H8 120.0 .
C9 C8 H8 120.0 .
C8 C9 C10 120.3(8) .
C8 C9 H9 119.8 .
C10 C9 H9 119.8 .
C9 C10 C5 120.2(8) .
C9 C10 H10 119.9 .
C5 C10 H10 119.9 .
C12 C11 C16 118.8(7) .
C12 C11 P1 119.6(6) .
C16 C11 P1 121.5(5) .
C11 C12 C13 119.7(8) .
C11 C12 H12 120.1 .
C13 C12 H12 120.1 .
C14 C13 C12 121.8(8) .
C14 C13 H13 119.1 .
C12 C13 H13 119.1 .
C15 C14 C13 118.2(8) .
C15 C14 H14 120.9 .
C13 C14 H14 120.9 .
C14 C15 C16 122.9(9) .
C14 C15 H15 118.5 .
C16 C15 H15 118.5 .
C15 C16 C11 118.6(7) .
C15 C16 H16 120.7 .
C11 C16 H16 120.7 .
C22 C17 C18 118.4(7) .
C22 C17 P1 119.8(6) .
C18 C17 P1 121.7(5) .
C19 C18 C17 120.3(7) .
C19 C18 H18 119.9 .
C17 C18 H18 119.9 .
C20 C19 C18 121.4(8) .
C20 C19 H19 119.3 .
C18 C19 H19 119.3 .
C19 C20 C21 118.2(8) .
C19 C20 H20 120.9 .
C21 C20 H20 120.9 .
C22 C21 C20 120.3(7) .
C22 C21 H21 119.8 .
C20 C21 H21 119.8 .
C21 C22 C17 121.3(7) .
C21 C22 C23 118.5(7) .
C17 C22 C23 120.1(7) .
N1 C23 C22 117.0(6) .
N1 C23 C27 104.1(5) .
C22 C23 C27 111.1(5) .
N1 C23 H23 108.1 .
C22 C23 H23 108.1 .
C27 C23 H23 108.1 .
N1 C24 H24A 109.5 .
N1 C24 H24B 109.5 .
H24A C24 H24B 109.5 .
N1 C24 H24C 109.5 .
H24A C24 H24C 109.5 .
H24B C24 H24C 109.5 .
N1 C25 C26 103.1(5) .
N1 C25 H25A 111.1 .
C26 C25 H25A 111.1 .
N1 C25 H25B 111.1 .
C26 C25 H25B 111.1 .
H25A C25 H25B 109.1 .
C34 C26 C50 100.4(5) .
C34 C26 C25 116.5(6) .
C50 C26 C25 106.9(6) .
C34 C26 C27 114.5(6) .
C50 C26 C27 115.1(5) .
C25 C26 C27 103.7(5) .
C47 C27 C28 103.3(5) .
C47 C27 C23 110.6(6) .
C28 C27 C23 113.6(5) .
C47 C27 C26 112.2(5) .
C28 C27 C26 117.0(6) .
C23 C27 C26 100.5(5) .
C29 C28 C45 114.4(6) .
C29 C28 C27 121.0(6) .
C45 C28 C27 105.8(5) .
C29 C28 W1 71.1(4) .
C45 C28 W1 118.3(4) .
C27 C28 W1 123.4(4) .
C28 C29 C30 119.1(6) .
C28 C29 C33 120.7(6) .
C30 C29 C33 104.2(6) .
C28 C29 W1 74.7(4) .
C30 C29 W1 111.2(4) .
C33 C29 W1 125.7(4) .
C43 C30 C31 119.7(6) .
C43 C30 C29 124.3(7) .
C31 C30 C29 109.6(6) .
C40 C31 C32 120.1(6) .
C40 C31 C30 120.5(7) .
C32 C31 C30 108.2(6) .
C37 C32 C31 120.9(6) .
C37 C32 C33 120.6(7) .
C31 C32 C33 107.9(6) .
C34 C33 C32 120.7(6) .
C34 C33 C29 121.9(7) .
C32 C33 C29 109.1(6) .
C33 C34 C35 117.4(7) .
C33 C34 C26 124.3(6) .
C35 C34 C26 110.7(6) .
C36 C35 C51 121.0(6) .
C36 C35 C34 122.6(7) .
C51 C35 C34 107.1(7) .
C35 C36 C37 118.8(6) .
C35 C36 C54 119.0(7) .
C37 C36 C54 108.2(7) .
C32 C37 C36 119.6(7) .
C32 C37 C38 119.5(7) .
C36 C37 C38 108.7(6) .
C39 C38 C55 120.3(6) .
C39 C38 C37 120.3(7) .
C55 C38 C37 106.9(7) .
C38 C39 C58 120.2(6) .
C38 C39 C40 120.5(6) .
C58 C39 C40 106.8(6) .
C31 C40 C41 119.3(7) .
C31 C40 C39 118.7(7) .
C41 C40 C39 108.9(6) .
C42 C41 C40 120.0(6) .
C42 C41 C59 119.0(7) .
C40 C41 C59 108.4(6) .
C41 C42 C62 121.3(6) .
C41 C42 C43 119.5(7) .
C62 C42 C43 107.1(7) .
C30 C43 C42 120.9(7) .
C30 C43 C44 118.0(6) .
C42 C43 C44 108.5(6) .
C45 C44 C43 118.3(6) .
C45 C44 C63 121.7(7) .
C43 C44 C63 107.1(6) .
C44 C45 C46 118.2(6) .
C44 C45 C28 124.2(7) .
C46 C45 C28 110.5(6) .
C65 C46 C47 121.2(6) .
C65 C46 C45 120.3(7) .
C47 C46 C45 107.9(6) .
C48 C47 C46 119.4(6) .
C48 C47 C27 125.3(7) .
C46 C47 C27 110.8(6) .
C47 C48 C67 120.4(7) .
C47 C48 C49 119.9(6) .
C67 C48 C49 108.0(6) .
C50 C49 C69 121.0(7) .
C50 C49 C48 119.4(6) .
C69 C49 C48 107.4(6) .
C49 C50 C51 119.7(6) .
C49 C50 C26 125.1(6) .
C51 C50 C26 109.9(6) .
C52 C51 C50 121.2(7) .
C52 C51 C35 119.2(7) .
C50 C51 C35 108.6(6) .
C53 C52 C51 120.1(7) .
C53 C52 C70 109.8(6) .
C51 C52 C70 118.1(7) .
C54 C53 C52 120.9(6) .
C54 C53 C72 118.2(7) .
C52 C53 C72 108.0(6) .
C53 C54 C55 121.2(7) .
C53 C54 C36 119.8(7) .
C55 C54 C36 107.1(7) .
C56 C55 C38 118.7(7) .
C56 C55 C54 121.0(7) .
C38 C55 C54 109.1(6) .
C55 C56 C57 121.7(7) .
C55 C56 C73 118.0(7) .
C57 C56 C73 106.8(6) .
C58 C57 C56 119.3(6) .
C58 C57 C75 120.8(7) .
C56 C57 C75 109.4(7) .
C57 C58 C59 119.4(7) .
C57 C58 C39 119.7(7) .
C59 C58 C39 108.1(6) .
C60 C59 C58 119.7(7) .
C60 C59 C41 120.4(7) .
C58 C59 C41 107.8(6) .
C59 C60 C76 121.1(7) .
C59 C60 C61 120.7(6) .
C76 C60 C61 106.6(7) .
C62 C61 C78 119.3(7) .
C62 C61 C60 119.4(7) .
C78 C61 C60 109.3(7) .
C61 C62 C63 119.4(7) .
C61 C62 C42 119.2(7) .
C63 C62 C42 109.6(6) .
C64 C63 C62 121.3(6) .
C64 C63 C44 119.6(7) .
C62 C63 C44 107.7(6) .
C63 C64 C65 119.7(6) .
C63 C64 C79 119.8(7) .
C65 C64 C79 107.3(7) .
C46 C65 C64 120.4(7) .
C46 C65 C66 118.5(7) .
C64 C65 C66 109.3(6) .
C67 C66 C65 119.7(6) .
C67 C66 C80 121.3(7) .
C65 C66 C80 106.8(7) .
C66 C67 C48 120.9(6) .
C66 C67 C68 119.8(6) .
C48 C67 C68 107.4(6) .
C85 C68 C69 120.7(7) .
C85 C68 C67 119.2(7) .
C69 C68 C67 109.1(6) .
C70 C69 C68 121.0(6) .
C70 C69 C49 119.1(7) .
C68 C69 C49 108.1(6) .
C69 C70 C52 121.0(6) .
C69 C70 C71 119.2(7) .
C52 C70 C71 107.6(7) .
C84 C71 C72 120.1(7) .
C84 C71 C70 119.6(7) .
C72 C71 C70 107.9(7) .
C73 C72 C71 120.4(7) .
C73 C72 C53 120.6(7) .
C71 C72 C53 106.7(7) .
C72 C73 C74 120.0(7) .
C72 C73 C56 120.9(6) .
C74 C73 C56 107.5(7) .
C83 C74 C75 121.3(8) .
C83 C74 C73 120.0(7) .
C75 C74 C73 108.1(7) .
C76 C75 C57 119.6(7) .
C76 C75 C74 119.5(8) .
C57 C75 C74 108.2(7) .
C75 C76 C60 119.4(7) .
C75 C76 C77 120.3(7) .
C60 C76 C77 108.5(7) .
C82 C77 C76 119.5(7) .
C82 C77 C78 119.5(8) .
C76 C77 C78 109.2(7) .
C79 C78 C61 120.8(7) .
C79 C78 C77 119.9(7) .
C61 C78 C77 106.3(7) .
C78 C79 C80 120.7(7) .
C78 C79 C64 119.4(8) .
C80 C79 C64 108.5(7) .
C81 C80 C79 119.9(8) .
C81 C80 C66 119.0(7) .
C79 C80 C66 108.0(6) .
C80 C81 C82 120.0(8) .
C80 C81 C85 120.1(7) .
C82 C81 C85 107.8(6) .
C77 C82 C81 120.0(7) .
C77 C82 C83 120.7(8) .
C81 C82 C83 108.5(7) .
C74 C83 C84 120.0(7) .
C74 C83 C82 118.7(7) .
C84 C83 C82 108.2(7) .
C71 C84 C83 119.5(8) .
C71 C84 C85 121.3(7) .
C83 C84 C85 107.3(7) .
C68 C85 C81 120.6(7) .
C68 C85 C84 118.2(7) .
C81 C85 C84 108.2(7) .
S1 C86 S1 180.000(1) 2_775
C25 N1 C23 102.4(6) .
C25 N1 C24 112.3(6) .
C23 N1 C24 112.5(5) .
C17 P1 C5 105.0(3) .
C17 P1 C11 100.3(3) .
C5 P1 C11 102.5(3) .
C17 P1 W1 120.7(2) .
C5 P1 W1 111.2(3) .
C11 P1 W1 115.0(2) .
C1 W1 C4 91.3(3) .
C1 W1 C3 82.3(3) .
C4 W1 C3 91.2(3) .
C1 W1 C2 85.9(3) .
C4 W1 C2 176.8(3) .
C3 W1 C2 86.9(3) .
C1 W1 C29 74.4(3) .
C4 W1 C29 89.2(2) .
C3 W1 C29 156.7(3) .
C2 W1 C29 91.5(2) .
C1 W1 C28 108.1(3) .
C4 W1 C28 93.9(2) .
C3 W1 C28 168.3(2) .
C2 W1 C28 88.4(2) .
C29 W1 C28 34.2(2) .
C1 W1 P1 163.20(19) .
C4 W1 P1 89.3(2) .
C3 W1 P1 80.9(2) .
C2 W1 P1 92.9(2) .
C29 W1 P1 122.44(19) .
C28 W1 P1 88.61(17) .

loop_
_geom_bond_atom_site_label_1
_geom_bond_atom_site_label_2
_geom_bond_distance
_geom_bond_site_symmetry_2
C1 O1 1.180(9) .
C1 W1 1.965(9) .
C2 O2 1.140(8) .
C2 W1 2.042(8) .
C3 O3 1.130(7) .
C3 W1 2.016(7) .
C4 O4 1.165(8) .
C4 W1 2.013(8) .
C5 C6 1.388(10) .
C5 C10 1.389(9) .
C5 P1 1.831(7) .
C6 C7 1.381(10) .
C6 H6 0.9500 .
C7 C8 1.366(10) .
C7 H7 0.9500 .
C8 C9 1.371(11) .
C8 H8 0.9500 .
C9 C10 1.389(10) .
C9 H9 0.9500 .
C10 H10 0.9500 .
C11 C12 1.384(9) .
C11 C16 1.401(10) .
C11 P1 1.854(7) .
C12 C13 1.386(10) .
C12 H12 0.9500 .
C13 C14 1.360(12) .
C13 H13 0.9500 .
C14 C15 1.352(11) .
C14 H14 0.9500 .
C15 C16 1.382(10) .
C15 H15 0.9500 .
C16 H16 0.9500 .
C17 C22 1.389(9) .
C17 C18 1.398(10) .
C17 P1 1.829(7) .
C18 C19 1.391(10) .
C18 H18 0.9500 .
C19 C20 1.381(10) .
C19 H19 0.9500 .
C20 C21 1.413(10) .
C20 H20 0.9500 .
C21 C22 1.381(9) .
C21 H21 0.9500 .
C22 C23 1.531(10) .
C23 N1 1.459(9) .
C23 C27 1.590(9) .
C23 H23 1.0000 .
C24 N1 1.485(8) .
C24 H24A 0.9800 .
C24 H24B 0.9800 .
C24 H24C 0.9800 .
C25 N1 1.456(9) .
C25 C26 1.563(9) .
C25 H25A 0.9900 .
C25 H25B 0.9900 .
C26 C34 1.509(10) .
C26 C50 1.526(8) .
C26 C27 1.613(9) .
C27 C47 1.528(9) .
C27 C28 1.548(10) .
C28 C29 1.412(9) .
C28 C45 1.501(9) .
C28 W1 2.422(6) .
C29 C30 1.468(9) .
C29 C33 1.496(9) .
C29 W1 2.376(6) .
C30 C43 1.361(9) .
C30 C31 1.446(10) .
C31 C40 1.411(9) .
C31 C32 1.442(10) .
C32 C37 1.388(9) .
C32 C33 1.444(9) .
C33 C34 1.371(9) .
C34 C35 1.453(9) .
C35 C36 1.377(10) .
C35 C51 1.448(10) .
C36 C37 1.429(10) .
C36 C54 1.465(9) .
C37 C38 1.462(9) .
C38 C39 1.379(10) .
C38 C55 1.446(9) .
C39 C58 1.469(9) .
C39 C40 1.471(9) .
C40 C41 1.431(9) .
C41 C42 1.404(10) .
C41 C59 1.465(9) .
C42 C62 1.442(10) .
C42 C43 1.453(9) .
C43 C44 1.458(10) .
C44 C45 1.380(10) .
C44 C63 1.464(9) .
C45 C46 1.441(9) .
C46 C65 1.415(9) .
C46 C47 1.425(9) .
C47 C48 1.380(9) .
C48 C67 1.447(9) .
C48 C49 1.484(10) .
C49 C50 1.353(9) .
C49 C69 1.454(9) .
C50 C51 1.433(10) .
C51 C52 1.419(9) .
C52 C53 1.403(10) .
C52 C70 1.423(10) .
C53 C54 1.400(10) .
C53 C72 1.480(9) .
C54 C55 1.447(10) .
C55 C56 1.412(9) .
C56 C57 1.422(10) .
C56 C73 1.472(10) .
C57 C58 1.394(10) .
C57 C75 1.425(10) .
C58 C59 1.456(10) .
C59 C60 1.366(10) .
C60 C76 1.443(10) .
C60 C61 1.471(10) .
C61 C62 1.413(9) .
C61 C78 1.446(10) .
C62 C63 1.435(10) .
C63 C64 1.373(10) .
C64 C65 1.433(10) .
C64 C79 1.464(9) .
C65 C66 1.456(9) .
C66 C67 1.372(10) .
C66 C80 1.467(10) .
C67 C68 1.465(9) .
C68 C85 1.392(9) .
C68 C69 1.442(10) .
C69 C70 1.398(10) .
C70 C71 1.461(9) .
C71 C84 1.384(10) .
C71 C72 1.438(11) .
C72 C73 1.390(10) .
C73 C74 1.436(10) .
C74 C83 1.389(11) .
C74 C75 1.434(10) .
C75 C76 1.405(10) .
C76 C77 1.443(11) .
C77 C82 1.389(10) .
C77 C78 1.456(10) .
C78 C79 1.382(10) .
C79 C80 1.438(11) .
C80 C81 1.385(10) .
C81 C82 1.453(10) .
C81 C85 1.458(10) .
C82 C83 1.462(10) .
C83 C84 1.456(11) .
C84 C85 1.476(10) .
C86 S1 1.532(5) .
C86 S1 1.532(5) 2_775
P1 W1 2.563(2) .
